data_2013732
loop_
_publ_author_name
'Tali Lavy'
'Yana Sheynin'
'Moshe Kapon'
'Menahem Kaftory'

_publ_section_title
;
 Inclusion compounds of 2,5-diphenylhydroquinone
;
_journal_issue 1
_journal_name_full 'Acta Crystallographica Section C'
_journal_page_first o50
_journal_page_last o53
_journal_paper_doi 10.1107/S0108270103022716
_journal_volume 60
_journal_year 2004
_chemical_formula_iupac 'C18 H14 O2, 2C15 H12 O'
_chemical_formula_moiety 'C18 H14 O2, 2C15 H12 O'
_chemical_formula_sum 'C48 H38 O4'
_chemical_formula_weight 678.78
_chemical_name_systematic
;
2,5-diphenylhydroquinone--1,3-diphenyl-2-propen-1-one (1/2)
;
_space_group_IT_number 2
_symmetry_cell_setting triclinic
_symmetry_space_group_name_Hall '-P 1'
_symmetry_space_group_name_H-M 'P -1'
_atom_sites_solution_hydrogens geom
_atom_sites_solution_primary direct
_atom_sites_solution_secondary difmap
_audit_creation_method SHELXL-97
_cell_angle_alpha 65.74(2)
_cell_angle_beta 81.57(2)
_cell_angle_gamma 62.81(2)
_cell_formula_units_Z 1
_cell_length_a 9.413(2)
_cell_length_b 10.042(2)
_cell_length_c 11.848(2)
_cell_measurement_reflns_used 2649
_cell_measurement_temperature 293(2)
_cell_measurement_theta_max 25.05
_cell_measurement_theta_min 1.018
_cell_volume 907.0(4)
_computing_cell_refinement 'Denzo SMN (Otwinowski & Minor 1997)'
_computing_data_collection 'Collect (Nonius, 2000)'
_computing_data_reduction 'Denzo SMN'
_computing_molecular_graphics 'Ortep-3 for Windows (Farrugia, 1997)'
_computing_structure_refinement 'SHELXL97 (Sheldrick, 1997)'
_computing_structure_solution 'SHELXS97 (Sheldrick, 1997)'
_diffrn_ambient_temperature 293(2)
_diffrn_detector_area_resol_mean 95
_diffrn_measured_fraction_theta_full 0.984
_diffrn_measured_fraction_theta_max 0.984
_diffrn_measurement_device_type 'Nonius KappaCCD'
_diffrn_measurement_method '\f scan'
_diffrn_radiation_monochromator graphite
_diffrn_radiation_source 'fine-focus sealed tube'
_diffrn_radiation_type MoK\a
_diffrn_radiation_wavelength 0.71073
_diffrn_reflns_av_R_equivalents 0.0432
_diffrn_reflns_av_sigmaI/netI 0.1399
_diffrn_reflns_limit_h_max 11
_diffrn_reflns_limit_h_min -11
_diffrn_reflns_limit_k_max 11
_diffrn_reflns_limit_k_min -11
_diffrn_reflns_limit_l_max 14
_diffrn_reflns_limit_l_min -14
_diffrn_reflns_number 5064
_diffrn_reflns_theta_full 25.05
_diffrn_reflns_theta_max 25.05
_diffrn_reflns_theta_min 1.89
_diffrn_standards_decay_% none
_diffrn_standards_number none
_exptl_absorpt_coefficient_mu 0.078
_exptl_absorpt_correction_type none
_exptl_absorpt_process_details none
_exptl_crystal_colour yellow
_exptl_crystal_density_diffrn 1.243
_exptl_crystal_density_method 'not measured'
_exptl_crystal_description prism
_exptl_crystal_F_000 358
_exptl_crystal_size_max 0.2
_exptl_crystal_size_mid 0.1
_exptl_crystal_size_min 0.08
_refine_diff_density_max 0.131
_refine_diff_density_min -0.178
_refine_ls_extinction_method none
_refine_ls_goodness_of_fit_ref 0.863
_refine_ls_hydrogen_treatment constr
_refine_ls_matrix_type full
_refine_ls_number_parameters 239
_refine_ls_number_reflns 3153
_refine_ls_number_restraints 0
_refine_ls_restrained_S_all 0.863
_refine_ls_R_factor_all 0.1132
_refine_ls_R_factor_gt 0.0430
_refine_ls_shift/su_max 0.001
_refine_ls_shift/su_mean 0.000
_refine_ls_structure_factor_coef Fsqd
_refine_ls_weighting_details 'calc w=1/[\s^2^(Fo^2^)+(0.06P)^2^] where P=(Fo^2^+2Fc^2^)/3'
_refine_ls_weighting_scheme calc
_refine_ls_wR_factor_gt 0.1126
_refine_ls_wR_factor_ref 0.1420
_reflns_number_gt 1284
_reflns_number_total 3153
_reflns_threshold_expression I>2\s(I)
_cod_data_source_file av1153.cif
_cod_data_source_block Ib
_cod_original_cell_volume 907.0(3)
_cod_database_code 2013732
_cod_database_fobs_code 2013732

loop_
_symmetry_equiv_pos_as_xyz
'x, y, z'
'-x, -y, -z'

loop_
_atom_site_label
_atom_site_fract_x
_atom_site_fract_y
_atom_site_fract_z
_atom_site_U_iso_or_equiv
_atom_site_adp_type
_atom_site_calc_flag
_atom_site_refinement_flags
_atom_site_occupancy
_atom_site_disorder_assembly
_atom_site_disorder_group
_atom_site_type_symbol
O1 0.1676(2) 0.1632(3) 0.50660(18) 0.0672(7) Uani d . 1 . . O
H1O1 0.1443 0.1867 0.5676 0.081 Uiso calc R 1 . . H
C1 -0.0184(3) 0.0479(3) 0.5955(3) 0.0505(8) Uani d . 1 . . C
H1 -0.0303 0.0814 0.6602 0.061 Uiso calc R 1 . . H
C2 0.0853(3) 0.0806(3) 0.5041(3) 0.0494(8) Uani d . 1 . . C
C3 0.1056(3) 0.0326(3) 0.4051(3) 0.0451(7) Uani d . 1 . . C
C4 0.2137(3) 0.0631(3) 0.3023(3) 0.0449(7) Uani d . 1 . . C
C5 0.3663(3) 0.0410(3) 0.3242(3) 0.0534(8) Uani d . 1 . . C
H5 0.3999 0.0142 0.4039 0.064 Uiso calc R 1 . . H
C6 0.4681(4) 0.0588(4) 0.2275(3) 0.0583(9) Uani d . 1 . . C
H6 0.5696 0.0437 0.2429 0.070 Uiso calc R 1 . . H
C7 0.4205(4) 0.0984(4) 0.1102(3) 0.0645(9) Uani d . 1 . . C
H7 0.4893 0.1095 0.0459 0.077 Uiso calc R 1 . . H
C8 0.2715(4) 0.1214(4) 0.0880(3) 0.0642(9) Uani d . 1 . . C
H8 0.2390 0.1488 0.0078 0.077 Uiso calc R 1 . . H
C9 0.1678(3) 0.1049(3) 0.1821(3) 0.0544(8) Uani d . 1 . . C
H9 0.0662 0.1219 0.1647 0.065 Uiso calc R 1 . . H
O2 0.0980(3) 0.2331(3) 0.7198(2) 0.0797(8) Uani d . 1 . . O
C10 0.0585(3) 0.3326(4) 0.7678(3) 0.0554(8) Uani d . 1 . . C
C11 -0.0664(3) 0.3394(4) 0.8608(3) 0.0517(8) Uani d . 1 . . C
C12 -0.1360(4) 0.4604(4) 0.9064(3) 0.0677(10) Uani d . 1 . . C
H12 -0.1056 0.5443 0.8778 0.081 Uiso calc R 1 . . H
C13 -0.2501(4) 0.4583(4) 0.9939(3) 0.0784(11) Uani d . 1 . . C
H13 -0.2967 0.5410 1.0233 0.094 Uiso calc R 1 . . H
C14 -0.2948(4) 0.3346(5) 1.0373(3) 0.0798(11) Uani d . 1 . . C
H14 -0.3718 0.3333 1.0961 0.096 Uiso calc R 1 . . H
C15 -0.2259(4) 0.2134(5) 0.9941(3) 0.0805(11) Uani d . 1 . . C
H15 -0.2554 0.1287 1.0242 0.097 Uiso calc R 1 . . H
C16 -0.1134(4) 0.2157(4) 0.9065(3) 0.0675(10) Uani d . 1 . . C
H16 -0.0679 0.1326 0.8773 0.081 Uiso calc R 1 . . H
C17 0.1417(4) 0.4339(4) 0.7393(3) 0.0593(9) Uani d . 1 . . C
H17 0.101(3) 0.518(3) 0.763(2) 0.063(10) Uiso d . 1 . . H
C18 0.2875(4) 0.3916(4) 0.6980(3) 0.0577(9) Uani d . 1 . . C
H18 0.3302 0.2974 0.6824 0.069 Uiso calc R 1 . . H
C19 0.3902(4) 0.4716(4) 0.6736(3) 0.0530(8) Uani d . 1 . . C
C20 0.5510(4) 0.3898(4) 0.6567(3) 0.0652(9) Uani d . 1 . . C
H20 0.5916 0.2837 0.6619 0.078 Uiso calc R 1 . . H
C21 0.6512(4) 0.4621(4) 0.6324(3) 0.0712(10) Uani d . 1 . . C
H21 0.7588 0.4044 0.6212 0.085 Uiso calc R 1 . . H
C22 0.5955(4) 0.6178(4) 0.6242(3) 0.0732(10) Uani d . 1 . . C
H22 0.6641 0.6664 0.6080 0.088 Uiso calc R 1 . . H
C23 0.4364(4) 0.7008(4) 0.6404(3) 0.0694(10) Uani d . 1 . . C
H23 0.3968 0.8068 0.6352 0.083 Uiso calc R 1 . . H
C24 0.3349(4) 0.6297(4) 0.6642(3) 0.0613(9) Uani d . 1 . . C
H24 0.2272 0.6885 0.6741 0.074 Uiso calc R 1 . . H

loop_
_atom_site_aniso_label
_atom_site_aniso_U_11
_atom_site_aniso_U_22
_atom_site_aniso_U_33
_atom_site_aniso_U_12
_atom_site_aniso_U_13
_atom_site_aniso_U_23
O1 0.0796(15) 0.0911(17) 0.0796(15) -0.0621(14) 0.0330(13) -0.0591(13)
C1 0.0549(19) 0.056(2) 0.0551(18) -0.0292(17) 0.0131(16) -0.0327(15)
C2 0.0539(18) 0.053(2) 0.063(2) -0.0345(17) 0.0136(17) -0.0325(16)
C3 0.0472(17) 0.0459(18) 0.0536(18) -0.0257(16) 0.0092(15) -0.0259(15)
C4 0.0462(19) 0.0422(18) 0.055(2) -0.0223(16) 0.0085(16) -0.0260(15)
C5 0.054(2) 0.061(2) 0.0596(19) -0.0315(18) 0.0094(17) -0.0312(17)
C6 0.0497(19) 0.071(2) 0.074(2) -0.0366(18) 0.0189(19) -0.0404(19)
C7 0.067(2) 0.083(3) 0.062(2) -0.044(2) 0.024(2) -0.0392(19)
C8 0.074(2) 0.077(3) 0.0506(19) -0.041(2) 0.0134(19) -0.0276(17)
C9 0.0511(19) 0.061(2) 0.056(2) -0.0263(17) 0.0037(17) -0.0258(16)
O2 0.0919(18) 0.109(2) 0.0926(17) -0.0676(16) 0.0354(14) -0.0717(16)
C10 0.060(2) 0.060(2) 0.057(2) -0.0297(18) 0.0007(17) -0.0279(18)
C11 0.0503(19) 0.058(2) 0.0533(18) -0.0257(17) 0.0020(16) -0.0258(17)
C12 0.074(2) 0.062(2) 0.075(2) -0.034(2) 0.014(2) -0.0324(19)
C13 0.077(3) 0.080(3) 0.082(2) -0.030(2) 0.025(2) -0.048(2)
C14 0.066(2) 0.095(3) 0.078(3) -0.038(2) 0.022(2) -0.035(2)
C15 0.080(3) 0.093(3) 0.090(3) -0.056(2) 0.026(2) -0.041(2)
C16 0.073(2) 0.074(3) 0.078(2) -0.044(2) 0.016(2) -0.040(2)
C17 0.071(2) 0.062(2) 0.062(2) -0.038(2) 0.0114(18) -0.0319(19)
C18 0.063(2) 0.054(2) 0.062(2) -0.0300(19) 0.0085(18) -0.0250(17)
C19 0.058(2) 0.053(2) 0.0529(19) -0.0280(18) 0.0062(16) -0.0222(17)
C20 0.061(2) 0.061(2) 0.077(2) -0.028(2) 0.0058(19) -0.0280(19)
C21 0.058(2) 0.075(3) 0.079(2) -0.030(2) -0.0004(19) -0.026(2)
C22 0.078(3) 0.087(3) 0.068(2) -0.055(2) 0.003(2) -0.021(2)
C23 0.082(3) 0.062(2) 0.076(2) -0.040(2) 0.002(2) -0.0267(19)
C24 0.064(2) 0.062(2) 0.069(2) -0.034(2) 0.0101(18) -0.0299(18)

loop_
_atom_type_symbol
_atom_type_description
_atom_type_scat_dispersion_real
_atom_type_scat_dispersion_imag
_atom_type_scat_source
C C 0.0033 0.0016 'International Tables Vol C Tables 4.2.6.8 and 6.1.1.4'
H H 0.0000 0.0000 'International Tables Vol C Tables 4.2.6.8 and 6.1.1.4'
O O 0.0106 0.0060 'International Tables Vol C Tables 4.2.6.8 and 6.1.1.4'

loop_
_geom_angle_atom_site_label_1
_geom_angle_atom_site_label_2
_geom_angle_atom_site_label_3
_geom_angle_site_symmetry_1
_geom_angle_site_symmetry_3
_geom_angle
C2 O1 H1O1 . . 109.5
C2 C1 C3 . 2_556 123.1(3)
C2 C1 H1 . . 118.5
C3 C1 H1 2_556 . 118.5
O1 C2 C1 . . 121.5(3)
O1 C2 C3 . . 118.5(2)
C1 C2 C3 . . 120.0(2)
C1 C3 C2 2_556 . 116.9(2)
C1 C3 C4 2_556 . 119.2(2)
C2 C3 C4 . . 123.8(2)
C9 C4 C5 . . 118.0(2)
C9 C4 C3 . . 120.0(3)
C5 C4 C3 . . 121.9(3)
C6 C5 C4 . . 120.2(3)
C6 C5 H5 . . 119.9
C4 C5 H5 . . 119.9
C7 C6 C5 . . 120.5(3)
C7 C6 H6 . . 119.7
C5 C6 H6 . . 119.7
C8 C7 C6 . . 119.5(3)
C8 C7 H7 . . 120.2
C6 C7 H7 . . 120.2
C7 C8 C9 . . 121.2(3)
C7 C8 H8 . . 119.4
C9 C8 H8 . . 119.4
C8 C9 C4 . . 120.5(3)
C8 C9 H9 . . 119.8
C4 C9 H9 . . 119.8
O2 C10 C17 . . 120.0(3)
O2 C10 C11 . . 119.1(3)
C17 C10 C11 . . 120.7(3)
C12 C11 C16 . . 117.9(3)
C12 C11 C10 . . 123.8(3)
C16 C11 C10 . . 118.3(3)
C13 C12 C11 . . 120.9(3)
C13 C12 H12 . . 119.6
C11 C12 H12 . . 119.6
C14 C13 C12 . . 120.1(3)
C14 C13 H13 . . 120.0
C12 C13 H13 . . 120.0
C15 C14 C13 . . 119.8(3)
C15 C14 H14 . . 120.1
C13 C14 H14 . . 120.1
C14 C15 C16 . . 120.4(3)
C14 C15 H15 . . 119.8
C16 C15 H15 . . 119.8
C15 C16 C11 . . 121.1(3)
C15 C16 H16 . . 119.5
C11 C16 H16 . . 119.5
C18 C17 C10 . . 122.1(3)
C18 C17 H17 . . 118.0(18)
C10 C17 H17 . . 118.9(18)
C17 C18 C19 . . 129.0(3)
C17 C18 H18 . . 115.5
C19 C18 H18 . . 115.5
C20 C19 C24 . . 117.3(3)
C20 C19 C18 . . 119.6(3)
C24 C19 C18 . . 123.0(3)
C21 C20 C19 . . 121.2(3)
C21 C20 H20 . . 119.4
C19 C20 H20 . . 119.4
C22 C21 C20 . . 121.0(3)
C22 C21 H21 . . 119.5
C20 C21 H21 . . 119.5
C21 C22 C23 . . 118.6(3)
C21 C22 H22 . . 120.7
C23 C22 H22 . . 120.7
C22 C23 C24 . . 120.9(3)
C22 C23 H23 . . 119.6
C24 C23 H23 . . 119.6
C23 C24 C19 . . 121.0(3)
C23 C24 H24 . . 119.5
C19 C24 H24 . . 119.5

loop_
_geom_bond_atom_site_label_1
_geom_bond_atom_site_label_2
_geom_bond_site_symmetry_2
_geom_bond_distance
_geom_bond_publ_flag
O1 C2 . 1.380(3) ?
O1 H1O1 . 0.8200 ?
C1 C2 . 1.387(3) ?
C1 C3 2_556 1.393(3) ?
C1 H1 . 0.9300 ?
C2 C3 . 1.400(4) ?
C3 C1 2_556 1.393(3) ?
C3 C4 . 1.493(3) ?
C4 C9 . 1.383(4) ?
C4 C5 . 1.397(4) ?
C5 C6 . 1.389(3) ?
C5 H5 . 0.9300 ?
C6 C7 . 1.362(4) ?
C6 H6 . 0.9300 ?
C7 C8 . 1.360(4) ?
C7 H7 . 0.9300 ?
C8 C9 . 1.379(3) ?
C8 H8 . 0.9300 ?
C9 H9 . 0.9300 ?
O2 C10 . 1.234(3) ?
C10 C17 . 1.459(4) ?
C10 C11 . 1.486(4) ?
C11 C12 . 1.381(4) ?
C11 C16 . 1.382(4) ?
C12 C13 . 1.380(4) ?
C12 H12 . 0.9300 ?
C13 C14 . 1.369(4) ?
C13 H13 . 0.9300 ?
C14 C15 . 1.363(4) ?
C14 H14 . 0.9300 ?
C15 C16 . 1.371(4) ?
C15 H15 . 0.9300 ?
C16 H16 . 0.9300 ?
C17 C18 . 1.322(4) ?
C17 H17 . 0.90(3) ?
C18 C19 . 1.450(4) ?
C18 H18 . 0.9300 ?
C19 C20 . 1.384(4) ?
C19 C24 . 1.385(4) ?
C20 C21 . 1.369(4) ?
C20 H20 . 0.9300 ?
C21 C22 . 1.368(4) ?
C21 H21 . 0.9300 ?
C22 C23 . 1.372(4) ?
C22 H22 . 0.9300 ?
C23 C24 . 1.372(4) ?
C23 H23 . 0.9300 ?
C24 H24 . 0.9300 ?

loop_
_geom_torsion_atom_site_label_1
_geom_torsion_atom_site_label_2
_geom_torsion_atom_site_label_3
_geom_torsion_atom_site_label_4
_geom_torsion_site_symmetry_1
_geom_torsion_site_symmetry_4
_geom_torsion
C3 C1 C2 O1 2_556 . 178.9(3)
C3 C1 C2 C3 2_556 . 0.3(5)
O1 C2 C3 C1 . 2_556 -178.9(3)
C1 C2 C3 C1 . 2_556 -0.3(5)
O1 C2 C3 C4 . . 1.1(4)
C1 C2 C3 C4 . . 179.7(3)
C1 C3 C4 C9 2_556 . 38.3(4)
C2 C3 C4 C9 . . -141.6(3)
C1 C3 C4 C5 2_556 . -137.6(3)
C2 C3 C4 C5 . . 42.4(4)
C9 C4 C5 C6 . . -0.8(4)
C3 C4 C5 C6 . . 175.2(3)
C4 C5 C6 C7 . . 0.1(4)
C5 C6 C7 C8 . . 0.4(5)
C6 C7 C8 C9 . . -0.3(5)
C7 C8 C9 C4 . . -0.4(5)
C5 C4 C9 C8 . . 1.0(4)
C3 C4 C9 C8 . . -175.2(3)
O2 C10 C11 C12 . . -170.1(3)
C17 C10 C11 C12 . . 14.0(5)
O2 C10 C11 C16 . . 11.4(5)
C17 C10 C11 C16 . . -164.5(3)
C16 C11 C12 C13 . . -0.7(5)
C10 C11 C12 C13 . . -179.2(3)
C11 C12 C13 C14 . . 0.5(5)
C12 C13 C14 C15 . . 0.2(6)
C13 C14 C15 C16 . . -0.7(6)
C14 C15 C16 C11 . . 0.5(5)
C12 C11 C16 C15 . . 0.2(5)
C10 C11 C16 C15 . . 178.8(3)
O2 C10 C17 C18 1 . -22.4(5)
O2 C10 C17 C18 . . -22.4(5)
C11 C10 C17 C18 . . 153.3(3)
C10 C17 C18 C19 . . -175.4(3)
C17 C18 C19 C20 . . 165.9(3)
C17 C18 C19 C24 . . -15.2(5)
C24 C19 C20 C21 . . 0.4(5)
C18 C19 C20 C21 . . 179.4(3)
C19 C20 C21 C22 . . 0.1(5)
C20 C21 C22 C23 . . -0.3(5)
C21 C22 C23 C24 . . 0.0(5)
C22 C23 C24 C19 . . 0.6(5)
C20 C19 C24 C23 . . -0.7(5)
C18 C19 C24 C23 . . -179.7(3)
